data_7009799
loop_
_publ_author_name
'Biradha, Kumar'
'Mondal, Arunendu'
'Moulton, Brian'
'Zaworotko, Michael J.'

_publ_section_title
;
 Coexisting covalent and non-covalent planar networks in the crystal
 structures of {[M(bipy)2(NO3)2]&#x00B7;arene}n (M&#x2005;=&#x2005;Ni,
 1; Co, 2; arene&#x2005;=&#x2005;chlorobenzene, o-dichlorobenzene,
 benzene, nitrobenzene, toluene or anisole)&#x200A;&#x2020;
;
_journal_issue 21
_journal_name_full 'Journal of the Chemical Society, Dalton Transactions'
_journal_page_first 3837
_journal_paper_doi 10.1039/b003733h
_journal_year 2000
_chemical_formula_moiety 'Ni C58 N6 Cl2 O6 H26 '
_chemical_formula_sum 'C58 H26 Cl2 N6 Ni O6'
_chemical_formula_weight 1032.49
_chemical_name_common 1-2PhCl
_chemical_name_systematic ?
_space_group_IT_number 15
_symmetry_cell_setting monoclinic
_symmetry_space_group_name_Hall '-C 2yc'
_symmetry_space_group_name_H-M 'C 1 2/c 1'
_cell_angle_alpha 90.0
_cell_angle_beta 103.401(11)
_cell_angle_gamma 90.0
_cell_formula_units_Z 4
_cell_length_a 21.678(3)
_cell_length_b 11.4111(10)
_cell_length_c 12.9139(16)
_cell_measurement_reflns_used 24
_cell_measurement_temperature 293
_cell_measurement_theta_max 25.00
_cell_measurement_theta_min 20.00
_cell_volume 3107.5(7)
_computing_data_reduction 'NRCVAX DATRD2'
_computing_molecular_graphics NRCVAX
_computing_publication_material 'NRCVAX TABLES Jan 94 Version'
_computing_structure_refinement 'NRCVAX LSTSQ'
_computing_structure_solution 'NRCVAX SOLVER'
_diffrn_ambient_temperature 293
_diffrn_measurement_device 'Nonius CAD-4    '
_diffrn_measurement_method 'Omega scan b/P/b        '
_diffrn_radiation_monochromator graphite
_diffrn_radiation_source 'xray tube'
_diffrn_radiation_type 'Molybdenum K\a'
_diffrn_radiation_wavelength 0.70930
_diffrn_reflns_av_R_equivalents 0.015
_diffrn_reflns_limit_h_max 24
_diffrn_reflns_limit_h_min -25
_diffrn_reflns_limit_k_max 13
_diffrn_reflns_limit_k_min 0
_diffrn_reflns_limit_l_max 15
_diffrn_reflns_limit_l_min 0
_diffrn_reflns_number 2863
_diffrn_reflns_theta_max 24.92
_diffrn_reflns_theta_min 0.00
_exptl_absorpt_coefficient_mu 0.89
_exptl_absorpt_correction_T_max 1.0000
_exptl_absorpt_correction_T_min 1.0000
_exptl_absorpt_correction_type none
_exptl_crystal_density_diffrn 2.207
_exptl_crystal_F_000 2107.04
_exptl_crystal_size_max 0.20
_exptl_crystal_size_mid 0.20
_exptl_crystal_size_min 0.20
_refine_diff_density_max 1.08
_refine_diff_density_min -1.17
_refine_ls_goodness_of_fit_obs 4.35
_refine_ls_matrix_type atomblock
_refine_ls_number_parameters 215
_refine_ls_number_reflns 2186
_refine_ls_R_factor_all 0.054
_refine_ls_R_factor_obs 0.054
_refine_ls_shift/esd_max 0.000
_refine_ls_structure_factor_coef F
_refine_ls_weighting_details 'w = 1/(\s^2^(F)+0.0000F^2^)'
_refine_ls_weighting_scheme calc
_refine_ls_wR_factor_all 0.056
_refine_ls_wR_factor_obs 0.056
_reflns_number_observed 2186
_reflns_number_total 2739
_reflns_observed_criterion 'Inet > 3.0\s(Inet)'
_cod_data_source_file b003733h.txt
_cod_data_source_block 1-2PhCl
_cod_depositor_comments
;
The following automatic conversions were performed:
'_symmetry_cell_setting' value 'Monoclinic' changed to 'monoclinic'
according to '/home/saulius/struct/CIF-dictionaries/cif_core.dic'
dictionary named 'cif_core.dic' version 2.4.1 from 2010-06-29.

Automatic conversion script
Id: cif_fix_enum 1527 2010-12-29 10:47:43Z saulius 

The following automatic conversions were performed:

'_atom_site_thermal_displace_type' tag value 'Uij' was replaced with
'Uani' value 26 times.

Automatic conversion script
Id: cif_fix_values 1646 2011-03-28 12:23:43Z adriana 

The following automatic conversions were performed:

'_refine_ls_weighting_scheme' value '1/(\s^2^(F)+0.0000F^2^)' was
changed to 'calc'. New tag '_refine_ls_weighting_details' was
created. The value of the new tag was set to 'w =
1/(\s^2^(F)+0.0000F^2^)'.

Automatic conversion script
Id: cif_fix_values 3143 2015-03-26 13:38:13Z robertas 
;
_cod_original_sg_symbol_H-M 'C 2/c'
_cod_original_formula_sum 'Ni C58 N6 Cl2 O6 H26 '
_cod_database_code 7009799

loop_
_symmetry_equiv_pos_as_xyz
x,y,z
-x,-y,-z
1/2+x,1/2+y,z
1/2-x,1/2-y,-z
-x,y,1/2-z
x,-y,1/2+z
1/2-x,1/2+y,1/2-z
1/2+x,1/2-y,1/2+z

loop_
_atom_site_aniso_label
_atom_site_aniso_U_11
_atom_site_aniso_U_22
_atom_site_aniso_U_33
_atom_site_aniso_U_12
_atom_site_aniso_U_13
_atom_site_aniso_U_23
_atom_site_aniso_type_symbol
Ni 0.0140(3) 0.0164(3) 0.0243(4) 0.00000 -0.0049(3) 0.00000 Ni
Cl101 0.148(3) 0.198(4) 0.368(6) 0.061(3) 0.141(4) 0.119(4) Cl
N1 0.0327(20) 0.0383(22) 0.0320(21) -0.0085(19) -0.0014(17) 0.0031(21) N
N11 0.021(3) 0.021(3) 0.030(3) 0.00000 -0.0043(23) 0.00000 N
N12 0.024(3) 0.0122(25) 0.034(3) 0.00000 -0.0015(24) 0.00000 N
N21 0.0177(17) 0.0237(20) 0.0292(20) 0.0011(15) -0.0038(15) -0.0030(17) N
O1 0.0265(16) 0.0420(18) 0.0300(17) 0.0056(15) 0.0054(14) -0.0007(17) O
O2 0.055(3) 0.055(3) 0.134(4) 0.0188(22) 0.038(3) -0.004(3) O
O3 0.061(3) 0.080(3) 0.098(4) -0.0288(24) 0.006(3) 0.050(3) O
C11 0.0332(25) 0.0227(22) 0.033(3) 0.0002(20) 0.0061(21) 0.0024(21) C
C12 0.0374(25) 0.0237(21) 0.035(3) 0.0028(22) 0.0091(21) -0.0025(24) C
C13 0.029(3) 0.019(3) 0.028(4) 0.00000 -0.003(3) 0.00000 C
C14 0.028(3) 0.020(3) 0.041(4) 0.00000 0.007(3) 0.00000 C
C15 0.042(3) 0.0225(23) 0.031(3) -0.0006(21) 0.0010(22) 0.0024(21) C
C16 0.036(3) 0.0224(23) 0.029(3) -0.0004(20) 0.0003(21) -0.0020(20) C
C21 0.0183(22) 0.0316(24) 0.037(3) 0.0044(19) -0.0024(20) -0.0098(22) C
C22 0.0199(22) 0.038(3) 0.032(3) 0.0036(20) -0.0053(19) -0.0118(22) C
C23 0.0160(21) 0.0234(22) 0.0271(24) -0.0010(18) -0.0020(19) -0.0018(19) C
C24 0.0202(21) 0.037(3) 0.0327(25) 0.0088(20) -0.0030(19) -0.0045(23) C
C25 0.0231(22) 0.0328(25) 0.0282(25) 0.0035(20) -0.0045(19) -0.0083(21) C
C101 0.054(4) 0.103(7) 0.193(10) -0.001(4) 0.036(5) 0.089(7) C
C102 0.073(5) 0.083(5) 0.084(5) -0.019(4) 0.017(4) 0.041(4) C
C103 0.069(5) 0.105(7) 0.167(9) -0.005(4) 0.033(5) 0.073(6) C
C104 0.166(9) 0.067(5) 0.128(8) -0.039(5) 0.078(7) -0.009(5) C
C105 0.443(23) 0.105(8) 0.114(9) -0.151(11) 0.059(12) -0.027(7) C
C106 0.164(9) 0.148(9) 0.135(8) -0.131(8) -0.065(7) 0.042(7) C

loop_
_atom_site_label
_atom_site_fract_x
_atom_site_fract_y
_atom_site_fract_z
_atom_site_U_iso_or_equiv
_atom_site_thermal_displace_type
_atom_site_calc_flag
_atom_site_refinement_flags
_atom_site_type_symbol
Ni 0.50000 0.81181(7) 0.75000 0.0198(3) Uani ? S Ni
Cl101 0.15618(15) 0.1243(3) 0.2082(4) 0.225(4) Uani ? . Cl
N1 0.42463(17) 0.8116(4) 0.9277(3) 0.0358(21) Uani ? . N
N11 0.50000 1.0007(4) 0.75000 0.026(3) Uani ? S N
N12 0.50000 0.6246(4) 0.75000 0.025(3) Uani ? S N
N21 0.59531(15) 0.8002(3) 0.8377(3) 0.0250(18) Uani ? . N
O1 0.47796(13) 0.8079(3) 0.90007(23) 0.0330(17) Uani ? . O
O2 0.39452(19) 0.9018(3) 0.9181(4) 0.079(3) Uani ? . O
O3 0.40643(19) 0.7238(4) 0.9640(4) 0.082(3) Uani ? . O
C11 0.48682(21) 1.0630(4) 0.8299(4) 0.0297(24) Uani ? . C
C12 0.48590(21) 1.1846(4) 0.8332(4) 0.0319(25) Uani ? . C
C13 0.50000 1.2485(5) 0.75000 0.027(3) Uani ? S C
C14 0.50000 0.3790(5) 0.75000 0.030(4) Uani ? S C
C15 0.51702(22) 0.4418(4) 0.8443(4) 0.033(3) Uani ? . C
C16 0.51621(21) 0.5629(4) 0.8405(4) 0.0303(24) Uani ? . C
C21 0.61605(19) 0.8566(4) 0.9296(4) 0.0304(24) Uani ? . C
C22 0.67570(19) 0.8395(4) 0.9953(4) 0.0318(24) Uani ? . C
C23 0.71735(18) 0.7609(4) 0.9658(3) 0.0233(22) Uani ? . C
C24 0.69623(19) 0.7039(4) 0.8692(4) 0.0314(24) Uani ? . C
C25 0.63570(20) 0.7252(4) 0.8083(4) 0.0297(23) Uani ? . C
C101 0.2089(3) 0.0324(7) 0.1637(8) 0.116(7) Uani ? . C
C102 0.2688(3) 0.0251(6) 0.2307(6) 0.080(5) Uani ? . C
C103 0.3090(3) -0.0462(7) 0.1980(8) 0.113(6) Uani ? . C
C104 0.3016(5) -0.1132(7) 0.1085(7) 0.113(7) Uani ? . C
C105 0.2394(7) -0.0978(9) 0.0445(8) 0.221(15) Uani ? . C
C106 0.1918(5) -0.0252(9) 0.0773(8) 0.165(8) Uani ? . C
H11 0.477 1.019 0.892 0.0392 Uiso ? . H
H12 0.475 1.227 0.895 0.0409 Uiso ? . H
H15 0.529 0.400 0.915 0.0412 Uiso ? . H
H16 0.527 0.607 0.910 0.0393 Uiso ? . H
H21 0.587 0.915 0.953 0.0386 Uiso ? . H
H22 0.689 0.884 1.064 0.0398 Uiso ? . H
H24 0.725 0.648 0.843 0.0388 Uiso ? . H
H25 0.621 0.682 0.739 0.0382 Uiso ? . H
H102 0.283 0.070 0.302 0.0853 Uiso ? . H
H103 0.352 -0.052 0.247 0.1147 Uiso ? . H
H104 0.333 -0.168 0.085 0.1225 Uiso ? . H
H105 0.216 -0.125 -0.033 0.1741 Uiso ? . H
H106 0.144 -0.012 0.040 0.1196 Uiso ? . H

loop_
_atom_type_symbol
_atom_type_description
_atom_type_scat_dispersion_real
_atom_type_scat_dispersion_imag
_atom_type_scat_source
Ni ? 0.285 1.113 'International Tables Vol. IV Table 2.2B'
C ? 0.002 0.002 'International Tables Vol. IV Table 2.2B'
N ? 0.004 0.003 'International Tables Vol. IV Table 2.2B'
Cl ? 0.132 0.159 'International Tables Vol. IV Table 2.2B'
O ? 0.008 0.006 'International Tables Vol. IV Table 2.2B'
H ? 0.000 0.000 'International Tables Vol. IV Table 2.2B'

loop_
_geom_angle_atom_site_label_1
_geom_angle_atom_site_label_2
_geom_angle_atom_site_label_3
_geom_angle
_geom_angle_site_symmetry_1
_geom_angle_site_symmetry_2
_geom_angle_site_symmetry_3
_geom_angle_publ_flag
N21 Ni N21a 172.84(14) ? ? ? ?
N21 Ni O1 84.69(12) ? ? ? ?
N21 Ni O1a 95.15(12) ? ? ? ?
N21a Ni O1 95.15(12) ? ? ? ?
N21a Ni O1a 84.69(12) ? ? ? ?
O1 Ni O1a 177.55(13) ? ? ? ?
O1 N1 O2 119.8(4) ? ? ? ?
O1 N1 O3 118.3(4) ? ? ? ?
O2 N1 O3 121.9(4) ? ? ? ?
C11 N11 C11a 115.9(4) ? ? ? ?
C11 N11 Ct 57.9(3) ? ? ? ?
C11a N11 Ct 57.9(3) ? ? ? ?
C16 N12 C16a 116.6(4) ? ? ? ?
C16 N12 Ct2 58.30(25) ? ? ? ?
C16a N12 Ct2 58.30(25) ? ? ? ?
Ni N21 C21 122.1(3) ? ? ? ?
Ni N21 C25 120.5(3) ? ? ? ?
Ni N21 Ct3 173.41(24) ? ? ? ?
C21 N21 C25 116.9(3) ? ? ? ?
C21 N21 Ct3 58.48(22) ? ? ? ?
C25 N21 Ct3 58.45(22) ? ? ? ?
Ni O1 N1 131.76(25) ? ? ? ?
N11 C11 C12 124.1(4) ? ? ? ?
N11 C11 H11 118.2(4) ? ? ? ?
N11 C11 Ct 64.1(3) ? ? ? ?
N11 C11 E1 124.1(5) ? ? ? ?
N11 C11 E2a 124.1(5) ? ? ? ?
C12 C11 H11 117.7(4) ? ? ? ?
C12 C11 Ct 60.0(3) ? ? ? ?
C12 C11 E1 0.0 ? ? ? ?
C12 C11 E2a 0.0 ? ? ? ?
H11 C11 Ct 177.7(4) ? ? ? ?
H11 C11 E1 117.7(5) ? ? ? ?
H11 C11 E2a 117.7(5) ? ? ? ?
Ct C11 E1 60.0(3) ? ? ? ?
Ct C11 E2a 60.0(3) ? ? ? ?
E1 C11 E2a 0.1 ? ? ? ?
C11 C12 C13 119.6(4) ? ? ? ?
C11 C12 H12 120.3(4) ? ? ? ?
C11 C12 Ct 58.1(3) ? ? ? ?
C11 C12 E1 0.0 ? ? ? ?
C11 C12 E2a 0.0 ? ? ? ?
C13 C12 H12 120.1(4) ? ? ? ?
C13 C12 Ct 61.5(3) ? ? ? ?
C13 C12 E1 119.6(5) ? ? ? ?
C13 C12 E2a 119.6(5) ? ? ? ?
H12 C12 Ct 178.3(4) ? ? ? ?
H12 C12 E1 120.3(5) ? ? ? ?
H12 C12 E2a 120.3(5) ? ? ? ?
Ct C12 E1 58.1(3) ? ? ? ?
Ct C12 E2a 58.1(3) ? ? ? ?
E1 C12 E2a 0.1 ? ? ? ?
C12 C13 C12a 116.7(5) ? ? ? ?
C12 C13 C14b 121.6(3) ? ? ? ?
C12 C13 Ct 58.4(3) ? ? ? ?
C12a C13 C14b 121.6(3) ? ? ? ?
C12a C13 Ct 58.4(3) ? ? ? ?
C14b C13 Ct 180.0 ? ? ? ?
C13c C14 C15 121.1(3) ? ? ? ?
C13c C14 C15a 121.1(3) ? ? ? ?
C13c C14 Ct2 180.0 ? ? ? ?
C13c C14 E3 140.42(12) ? ? ? ?
C13c C14 E3a 140.42(12) ? ? ? ?
C13c C14 E4 140.42(12) ? ? ? ?
C13c C14 E4a 140.42(12) ? ? ? ?
C15 C14 C15a 117.7(5) ? ? ? ?
C15 C14 Ct2 58.9(3) ? ? ? ?
C15 C14 E3 19.29(20) ? ? ? ?
C15 C14 E3a 98.4(4) ? ? ? ?
C15 C14 E4 98.4(4) ? ? ? ?
C15 C14 E4a 19.29(20) ? ? ? ?
C15a C14 Ct2 58.9(3) ? ? ? ?
C15a C14 E3 98.4(4) ? ? ? ?
C15a C14 E3a 19.29(20) ? ? ? ?
C15a C14 E4 19.29(20) ? ? ? ?
C15a C14 E4a 98.4(4) ? ? ? ?
Ct2 C14 E3 39.58(12) ? ? ? ?
Ct2 C14 E3a 39.58(12) ? ? ? ?
Ct2 C14 E4 39.58(12) ? ? ? ?
Ct2 C14 E4a 39.58(12) ? ? ? ?
E3 C14 E3a 79.15(24) ? ? ? ?
E3 C14 E4 79.15(24) ? ? ? ?
E3 C14 E4a 0.0 ? ? ? ?
E3a C14 E4 0.0 ? ? ? ?
E3a C14 E4a 79.15(24) ? ? ? ?
E4 C14 E4a 79.15(24) ? ? ? ?
C14 C15 C16 119.2(4) ? ? ? ?
C14 C15 H15 120.4(4) ? ? ? ?
C14 C15 Ct2 61.2(3) ? ? ? ?
C14 C15 E3 119.2(5) ? ? ? ?
C14 C15 E4a 119.2(5) ? ? ? ?
C16 C15 H15 120.5(4) ? ? ? ?
C16 C15 Ct2 57.9(3) ? ? ? ?
C16 C15 E3 0.0 ? ? ? ?
C16 C15 E4a 0.0 ? ? ? ?
H15 C15 Ct2 178.4(4) ? ? ? ?
H15 C15 E3 120.5(6) ? ? ? ?
H15 C15 E4a 120.5(6) ? ? ? ?
Ct2 C15 E3 57.9(3) ? ? ? ?
Ct2 C15 E4a 57.9(3) ? ? ? ?
E3 C15 E4a 0.1 ? ? ? ?
N12 C16 C15 123.7(4) ? ? ? ?
N12 C16 H16 118.1(4) ? ? ? ?
N12 C16 Ct2 63.0(3) ? ? ? ?
N12 C16 E3 123.7(5) ? ? ? ?
N12 C16 E4a 123.7(5) ? ? ? ?
C15 C16 H16 118.2(4) ? ? ? ?
C15 C16 Ct2 60.7(3) ? ? ? ?
C15 C16 E3 0.0 ? ? ? ?
C15 C16 E4a 0.0 ? ? ? ?
H16 C16 Ct2 178.0(5) ? ? ? ?
H16 C16 E3 118.2(5) ? ? ? ?
H16 C16 E4a 118.2(5) ? ? ? ?
Ct2 C16 E3 60.7(3) ? ? ? ?
Ct2 C16 E4a 60.7(3) ? ? ? ?
E3 C16 E4a 0.1 ? ? ? ?
N21 C21 C22 123.5(4) ? ? ? ?
N21 C21 H21 118.4(4) ? ? ? ?
N21 C21 Ct3 63.17(24) ? ? ? ?
N21 C21 E5 123.5(5) ? ? ? ?
C22 C21 H21 118.1(4) ? ? ? ?
C22 C21 Ct3 60.3(3) ? ? ? ?
C22 C21 E5 0.0 ? ? ? ?
H21 C21 Ct3 178.4(4) ? ? ? ?
H21 C21 E5 118.1(5) ? ? ? ?
Ct3 C21 E5 60.3(3) ? ? ? ?
C21 C22 C23 119.8(4) ? ? ? ?
C21 C22 H22 120.4(4) ? ? ? ?
C21 C22 Ct3 57.96(25) ? ? ? ?
C21 C22 E5 0.0 ? ? ? ?
C23 C22 H22 119.9(4) ? ? ? ?
C23 C22 Ct3 61.84(25) ? ? ? ?
C23 C22 E5 119.8(5) ? ? ? ?
H22 C22 Ct3 178.3(4) ? ? ? ?
H22 C22 E5 120.4(5) ? ? ? ?
Ct3 C22 E5 58.0(3) ? ? ? ?
C22 C23 C23d 122.0(4) ? ? ? ?
C22 C23 C24 116.8(4) ? ? ? ?
C22 C23 Ct3 58.41(23) ? ? ? ?
C23d C23 C24 121.3(4) ? ? ? ?
C23d C23 Ct3 179.6(4) ? ? ? ?
C24 C23 Ct3 58.35(23) ? ? ? ?
C23 C24 C25 120.0(4) ? ? ? ?
C23 C24 H24 120.1(4) ? ? ? ?
C23 C24 Ct3 61.84(25) ? ? ? ?
C23 C24 E6 120.0(5) ? ? ? ?
C25 C24 H24 119.9(4) ? ? ? ?
C25 C24 Ct3 58.16(24) ? ? ? ?
C25 C24 E6 0.0 ? ? ? ?
H24 C24 Ct3 177.6(4) ? ? ? ?
H24 C24 E6 119.9(5) ? ? ? ?
Ct3 C24 E6 58.2(3) ? ? ? ?
N21 C25 C24 123.0(4) ? ? ? ?
N21 C25 H25 118.4(4) ? ? ? ?
N21 C25 Ct3 62.84(24) ? ? ? ?
N21 C25 E6 123.0(5) ? ? ? ?
C24 C25 H25 118.6(4) ? ? ? ?
C24 C25 Ct3 60.2(3) ? ? ? ?
C24 C25 E6 0.0 ? ? ? ?
H25 C25 Ct3 178.8(4) ? ? ? ?
H25 C25 E6 118.6(5) ? ? ? ?
Ct3 C25 E6 60.2(3) ? ? ? ?
Cl101 C101 C102 114.9(8) ? ? ? ?
Cl101 C101 C106 121.2(7) ? ? ? ?
Cl101 C101 Ct4 175.2(7) ? ? ? ?
Cl101 C101 E7 134.7(6) ? ? ? ?
Cl101 C101 F 143.1(5) ? ? ? ?
C102 C101 C106 123.8(9) ? ? ? ?
C102 C101 Ct4 60.4(4) ? ? ? ?
C102 C101 E7 19.8(3) ? ? ? ?
C102 C101 F 102.0(6) ? ? ? ?
C106 C101 Ct4 63.5(7) ? ? ? ?
C106 C101 E7 104.0(7) ? ? ? ?
C106 C101 F 21.8(5) ? ? ? ?
Ct4 C101 E7 40.54(19) ? ? ? ?
Ct4 C101 F 41.7(3) ? ? ? ?
E7 C101 F 82.2(4) ? ? ? ?
C101 C102 C103 115.2(8) ? ? ? ?
C101 C102 H102 124.5(7) ? ? ? ?
C101 C102 Ct4 58.6(5) ? ? ? ?
C101 C102 E7 115.2(9) ? ? ? ?
C103 C102 H102 120.3(7) ? ? ? ?
C103 C102 Ct4 56.6(5) ? ? ? ?
C103 C102 E7 0.02(12) ? ? ? ?
H102 C102 Ct4 176.9(7) ? ? ? ?
H102 C102 E7 120.3(8) ? ? ? ?
Ct4 C102 E7 56.6(6) ? ? ? ?
C102 C103 C104 130.9(8) ? ? ? ?
C102 C103 H103 114.9(9) ? ? ? ?
C102 C103 Ct4 63.6(5) ? ? ? ?
C102 C103 E7 0.0 ? ? ? ?
C102 C103 E8 130.9(9) ? ? ? ?
C102 C103 E9 108.2(6) ? ? ? ?
C104 C103 H103 114.2(8) ? ? ? ?
C104 C103 Ct4 67.4(6) ? ? ? ?
C104 C103 E7 130.9(11) ? ? ? ?
C104 C103 E8 0.02(14) ? ? ? ?
C104 C103 E9 22.7(4) ? ? ? ?
H103 C103 Ct4 178.3(9) ? ? ? ?
H103 C103 E7 114.9(12) ? ? ? ?
H103 C103 E8 114.2(9) ? ? ? ?
H103 C103 E9 136.9(8) ? ? ? ?
Ct4 C103 E7 63.6(6) ? ? ? ?
Ct4 C103 E8 67.4(7) ? ? ? ?
Ct4 C103 E9 44.7(3) ? ? ? ?
E7 C103 E8 130.9(12) ? ? ? ?
E7 C103 E9 108.2(8) ? ? ? ?
E8 C103 E9 22.7(4) ? ? ? ?
C103 C104 C105 109.5(8) ? ? ? ?
C103 C104 H104 129.8(10) ? ? ? ?
C103 C104 Ct4 53.7(4) ? ? ? ?
C103 C104 E8 0.02(14) ? ? ? ?
C103 C104 E9 109.5(9) ? ? ? ?
C105 C104 H104 120.7(9) ? ? ? ?
C105 C104 Ct4 55.8(6) ? ? ? ?
C105 C104 E8 109.5(11) ? ? ? ?
C105 C104 E9 0.02(3) ? ? ? ?
H104 C104 Ct4 176.4(9) ? ? ? ?
H104 C104 E8 129.8(13) ? ? ? ?
H104 C104 E9 120.7(10) ? ? ? ?
Ct4 C104 E8 53.7(6) ? ? ? ?
Ct4 C104 E9 55.8(6) ? ? ? ?
E8 C104 E9 109.5(12) ? ? ? ?
C104 C105 C106 122.7(8) ? ? ? ?
C104 C105 H105 134.1(13) ? ? ? ?
C104 C105 Ct4 64.0(6) ? ? ? ?
C104 C105 E8 21.3(4) ? ? ? ?
C104 C105 E9 0.02(3) ? ? ? ?
C104 C105 F 122.7(11) ? ? ? ?
C106 C105 H105 103.0(12) ? ? ? ?
C106 C105 Ct4 58.8(6) ? ? ? ?
C106 C105 E8 101.4(6) ? ? ? ?
C106 C105 E9 122.7(11) ? ? ? ?
C106 C105 F 0.02(9) ? ? ? ?
H105 C105 Ct4 161.0(14) ? ? ? ?
H105 C105 E8 155.1(13) ? ? ? ?
H105 C105 E9 134.1(17) ? ? ? ?
H105 C105 F 103.0(15) ? ? ? ?
Ct4 C105 E8 42.7(4) ? ? ? ?
Ct4 C105 E9 64.0(7) ? ? ? ?
Ct4 C105 F 58.8(7) ? ? ? ?
E8 C105 E9 21.3(5) ? ? ? ?
E8 C105 F 101.4(9) ? ? ? ?
E9 C105 F 122.7(14) ? ? ? ?
C101 C106 C105 117.7(8) ? ? ? ?
C101 C106 H106 112.7(11) ? ? ? ?
C101 C106 Ct4 61.0(5) ? ? ? ?
C101 C106 F 117.7(9) ? ? ? ?
C105 C106 H106 129.6(10) ? ? ? ?
C105 C106 Ct4 56.7(6) ? ? ? ?
C105 C106 F 0.02(9) ? ? ? ?
H106 C106 Ct4 173.6(12) ? ? ? ?
H106 C106 F 129.6(11) ? ? ? ?
Ct4 C106 F 56.7(6) ? ? ? ?
C11 H11 E1 24.68(24) ? ? ? ?
C11 H11 E2a 24.67(24) ? ? ? ?
E1 H11 E2a 0.0 ? ? ? ?
C12 H12 E1 23.7(3) ? ? ? ?
C12 H12 E2a 23.7(3) ? ? ? ?
E1 H12 E2a 0.0 ? ? ? ?
C15 H15 E3 23.7(3) ? ? ? ?
C15 H15 E4a 23.7(3) ? ? ? ?
E3 H15 E4a 0.0 ? ? ? ?
C16 H16 E3 24.47(25) ? ? ? ?
C16 H16 E4a 24.47(25) ? ? ? ?
E3 H16 E4a 0.0 ? ? ? ?
C21 H21 E5 24.60(24) ? ? ? ?
C22 H22 E5 23.80(24) ? ? ? ?
C24 H24 E6 23.95(24) ? ? ? ?
C25 H25 E6 24.49(24) ? ? ? ?
C102 H102 E7 22.7(4) ? ? ? ?
C103 H103 E7 25.2(6) ? ? ? ?
C103 H103 E8 26.0(6) ? ? ? ?
E7 H103 E8 51.209(8) ? ? ? ?
C104 H104 E8 19.7(5) ? ? ? ?
C104 H104 E9 23.7(5) ? ? ? ?
E8 H104 E9 43.406(6) ? ? ? ?
C105 H105 E9 18.2(8) ? ? ? ?
C105 H105 F 30.3(8) ? ? ? ?
E9 H105 F 48.443(7) ? ? ? ?
C106 H106 F 20.5(7) ? ? ? ?
N11 Ct C11 57.94(19) ? ? ? ?
N11 Ct C11a 57.94(19) ? ? ? ?
N11 Ct C12 119.84(19) ? ? ? ?
N11 Ct C12a 119.84(19) ? ? ? ?
N11 Ct C13 180.0 ? ? ? ?
N11 Ct E1 89.2 ? ? ? ?
N11 Ct E1a 89.2 ? ? ? ?
N11 Ct E2 89.2 ? ? ? ?
N11 Ct E2a 89.2 ? ? ? ?
C11 Ct C11a 115.9(3) ? ? ? ?
C11 Ct C12 61.9(3) ? ? ? ?
C11 Ct C12a 177.8(3) ? ? ? ?
C11 Ct C13 122.06(19) ? ? ? ?
C11 Ct E1 31.28(19) ? ? ? ?
C11 Ct E1a 147.17(19) ? ? ? ?
C11 Ct E2 147.17(19) ? ? ? ?
C11 Ct E2a 31.28(19) ? ? ? ?
C11a Ct C12 177.8(3) ? ? ? ?
C11a Ct C12a 61.9(3) ? ? ? ?
C11a Ct C13 122.06(19) ? ? ? ?
C11a Ct E1 147.17(19) ? ? ? ?
C11a Ct E1a 31.28(19) ? ? ? ?
C11a Ct E2 31.28(19) ? ? ? ?
C11a Ct E2a 147.17(19) ? ? ? ?
C12 Ct C12a 120.3(3) ? ? ? ?
C12 Ct C13 60.16(19) ? ? ? ?
C12 Ct E1 30.61(19) ? ? ? ?
C12 Ct E1a 150.94(19) ? ? ? ?
C12 Ct E2 150.94(19) ? ? ? ?
C12 Ct E2a 30.61(19) ? ? ? ?
C12a Ct C13 60.16(19) ? ? ? ?
C12a Ct E1 150.94(19) ? ? ? ?
C12a Ct E1a 30.61(19) ? ? ? ?
C12a Ct E2 30.61(19) ? ? ? ?
C12a Ct E2a 150.94(19) ? ? ? ?
C13 Ct E1 90.8 ? ? ? ?
C13 Ct E1a 90.8 ? ? ? ?
C13 Ct E2 90.8 ? ? ? ?
C13 Ct E2a 90.8 ? ? ? ?
E1 Ct E1a 178.5 ? ? ? ?
E1 Ct E2 178.5 ? ? ? ?
E1 Ct E2a 0.0 ? ? ? ?
E1a Ct E2 0.0 ? ? ? ?
E1a Ct E2a 178.5 ? ? ? ?
E2 Ct E2a 178.5 ? ? ? ?
N12 Ct2 C14 180.0 ? ? ? ?
N12 Ct2 C15 120.10(19) ? ? ? ?
N12 Ct2 C15a 120.10(19) ? ? ? ?
N12 Ct2 C16 58.71(19) ? ? ? ?
N12 Ct2 C16a 58.71(19) ? ? ? ?
N12 Ct2 E3 89.9 ? ? ? ?
N12 Ct2 E3a 89.9 ? ? ? ?
N12 Ct2 E4 89.9 ? ? ? ?
N12 Ct2 E4a 89.9 ? ? ? ?
C14 Ct2 C15 59.90(19) ? ? ? ?
C14 Ct2 C15a 59.90(19) ? ? ? ?
C14 Ct2 C16 121.29(19) ? ? ? ?
C14 Ct2 C16a 121.29(19) ? ? ? ?
C14 Ct2 E3 90.1 ? ? ? ?
C14 Ct2 E3a 90.1 ? ? ? ?
C14 Ct2 E4 90.1 ? ? ? ?
C14 Ct2 E4a 90.1 ? ? ? ?
C15 Ct2 C15a 119.8(3) ? ? ? ?
C15 Ct2 C16 61.4(3) ? ? ? ?
C15 Ct2 C16a 178.8(3) ? ? ? ?
C15 Ct2 E3 30.21(19) ? ? ? ?
C15 Ct2 E3a 150.02(19) ? ? ? ?
C15 Ct2 E4 150.02(19) ? ? ? ?
C15 Ct2 E4a 30.21(19) ? ? ? ?
C15a Ct2 C16 178.8(3) ? ? ? ?
C15a Ct2 C16a 61.4(3) ? ? ? ?
C15a Ct2 E3 150.02(19) ? ? ? ?
C15a Ct2 E3a 30.21(19) ? ? ? ?
C15a Ct2 E4 30.21(19) ? ? ? ?
C15a Ct2 E4a 150.02(19) ? ? ? ?
C16 Ct2 C16a 117.4(3) ? ? ? ?
C16 Ct2 E3 31.17(19) ? ? ? ?
C16 Ct2 E3a 148.60(19) ? ? ? ?
C16 Ct2 E4 148.60(19) ? ? ? ?
C16 Ct2 E4a 31.17(19) ? ? ? ?
C16a Ct2 E3 148.60(19) ? ? ? ?
C16a Ct2 E3a 31.17(19) ? ? ? ?
C16a Ct2 E4 31.17(19) ? ? ? ?
C16a Ct2 E4a 148.60(19) ? ? ? ?
E3 Ct2 E3a 179.8 ? ? ? ?
E3 Ct2 E4 179.8 ? ? ? ?
E3 Ct2 E4a 0.0 ? ? ? ?
E3a Ct2 E4 0.0 ? ? ? ?
E3a Ct2 E4a 179.8 ? ? ? ?
E4 Ct2 E4a 179.8 ? ? ? ?
N21 Ct3 C21 58.35(23) ? ? ? ?
N21 Ct3 C22 120.09(22) ? ? ? ?
N21 Ct3 C23 179.42(23) ? ? ? ?
N21 Ct3 C24 120.35(22) ? ? ? ?
N21 Ct3 C25 58.71(23) ? ? ? ?
N21 Ct3 E5 89.64(14) ? ? ? ?
N21 Ct3 E6 89.90(14) ? ? ? ?
C21 Ct3 C22 61.7(3) ? ? ? ?
C21 Ct3 C23 121.5(3) ? ? ? ?
C21 Ct3 C24 178.6(3) ? ? ? ?
C21 Ct3 C25 117.1(3) ? ? ? ?
C21 Ct3 E5 31.29(19) ? ? ? ?
C21 Ct3 E6 148.24(19) ? ? ? ?
C22 Ct3 C23 59.75(25) ? ? ? ?
C22 Ct3 C24 119.56(25) ? ? ? ?
C22 Ct3 C25 178.8(3) ? ? ? ?
C22 Ct3 E5 30.44(17) ? ? ? ?
C22 Ct3 E6 150.02(17) ? ? ? ?
C23 Ct3 C24 59.81(25) ? ? ? ?
C23 Ct3 C25 121.5(3) ? ? ? ?
C23 Ct3 E5 90.20(17) ? ? ? ?
C23 Ct3 E6 90.27(17) ? ? ? ?
C24 Ct3 C25 61.6(3) ? ? ? ?
C24 Ct3 E5 150.00(17) ? ? ? ?
C24 Ct3 E6 30.46(17) ? ? ? ?
C25 Ct3 E5 148.35(18) ? ? ? ?
C25 Ct3 E6 31.19(18) ? ? ? ?
E5 Ct3 E6 179.4 ? ? ? ?
C101 Ct4 C102 61.0(5) ? ? ? ?
C101 Ct4 C103 120.9(6) ? ? ? ?
C101 Ct4 C104 179.8(5) ? ? ? ?
C101 Ct4 C105 120.0(8) ? ? ? ?
C101 Ct4 C106 55.5(6) ? ? ? ?
C101 Ct4 E7 89.8(4) ? ? ? ?
C101 Ct4 E8 152.5(4) ? ? ? ?
C101 Ct4 E9 151.5(4) ? ? ? ?
C101 Ct4 F 87.3(4) ? ? ? ?
C102 Ct4 C103 59.9(5) ? ? ? ?
C102 Ct4 C104 118.8(5) ? ? ? ?
C102 Ct4 C105 178.5(6) ? ? ? ?
C102 Ct4 C106 116.5(6) ? ? ? ?
C102 Ct4 E7 28.8(3) ? ? ? ?
C102 Ct4 E8 91.5(3) ? ? ? ?
C102 Ct4 E9 147.5(3) ? ? ? ?
C102 Ct4 F 148.3(3) ? ? ? ?
C103 Ct4 C104 58.9(6) ? ? ? ?
C103 Ct4 C105 119.1(8) ? ? ? ?
C103 Ct4 C106 176.2(7) ? ? ? ?
C103 Ct4 E7 31.1(4) ? ? ? ?
C103 Ct4 E8 31.6(4) ? ? ? ?
C103 Ct4 E9 87.6(4) ? ? ? ?
C103 Ct4 F 151.8(4) ? ? ? ?
C104 Ct4 C105 60.2(8) ? ? ? ?
C104 Ct4 C106 124.7(6) ? ? ? ?
C104 Ct4 E7 90.0(4) ? ? ? ?
C104 Ct4 E8 27.3(4) ? ? ? ?
C104 Ct4 E9 28.7(4) ? ? ? ?
C104 Ct4 F 92.9(4) ? ? ? ?
C105 Ct4 C106 64.5(8) ? ? ? ?
C105 Ct4 E7 150.2(7) ? ? ? ?
C105 Ct4 E8 87.5(7) ? ? ? ?
C105 Ct4 E9 31.5(7) ? ? ? ?
C105 Ct4 F 32.7(7) ? ? ? ?
C106 Ct4 E7 145.3(5) ? ? ? ?
C106 Ct4 E8 151.9(5) ? ? ? ?
C106 Ct4 E9 96.0(5) ? ? ? ?
C106 Ct4 F 31.8(5) ? ? ? ?
E7 Ct4 E8 62.747(9) ? ? ? ?
E7 Ct4 E9 118.736(8) ? ? ? ?
E7 Ct4 F 177.1 ? ? ? ?
E8 Ct4 E9 55.994(8) ? ? ? ?
E8 Ct4 F 120.149(9) ? ? ? ?
E9 Ct4 F 64.160(8) ? ? ? ?
C11 E1 C12 180.0 ? ? ? ?
C11 E1 H11 37.6(4) ? ? ? ?
C11 E1 H12 144.0(4) ? ? ? ?
C11 E1 Ct 88.7(4) ? ? ? ?
C12 E1 H11 142.4(4) ? ? ? ?
C12 E1 H12 36.0(4) ? ? ? ?
C12 E1 Ct 91.3(4) ? ? ? ?
H11 E1 H12 106.459(8) ? ? ? ?
H11 E1 Ct 126.3 ? ? ? ?
H12 E1 Ct 127.2 ? ? ? ?
C11a E2 C12a 180.0 ? ? ? ?
C11a E2 H11a 37.6(4) ? ? ? ?
C11a E2 H12a 144.0(4) ? ? ? ?
C11a E2 Ct 88.7(4) ? ? ? ?
C12a E2 H11a 142.4(4) ? ? ? ?
C12a E2 H12a 35.9(4) ? ? ? ?
C12a E2 Ct 91.3(4) ? ? ? ?
H11a E2 H12a 106.451(8) ? ? ? ?
H11a E2 Ct 126.3 ? ? ? ?
H12a E2 Ct 127.2 ? ? ? ?
C14 E3 C15 41.5(4) ? ? ? ?
C14 E3 C16 138.5(4) ? ? ? ?
C14 E3 H15 77.41(12) ? ? ? ?
C14 E3 H16 175.59(11) ? ? ? ?
C14 E3 Ct2 50.31(12) ? ? ? ?
C15 E3 C16 180.0 ? ? ? ?
C15 E3 H15 35.9(4) ? ? ? ?
C15 E3 H16 142.7(4) ? ? ? ?
C15 E3 Ct2 91.9(4) ? ? ? ?
C16 E3 H15 144.1(4) ? ? ? ?
C16 E3 H16 37.3(4) ? ? ? ?
C16 E3 Ct2 88.1(4) ? ? ? ?
H15 E3 H16 106.803(9) ? ? ? ?
H15 E3 Ct2 127.7 ? ? ? ?
H16 E3 Ct2 125.5 ? ? ? ?
C14 E4 C15a 41.5(4) ? ? ? ?
C14 E4 C16a 138.5(4) ? ? ? ?
C14 E4 H15a 77.41(12) ? ? ? ?
C14 E4 H16a 175.60(11) ? ? ? ?
C14 E4 Ct2 50.31(12) ? ? ? ?
C15a E4 C16a 180.0 ? ? ? ?
C15a E4 H15a 35.9(4) ? ? ? ?
C15a E4 H16a 142.7(4) ? ? ? ?
C15a E4 Ct2 91.9(4) ? ? ? ?
C16a E4 H15a 144.1(4) ? ? ? ?
C16a E4 H16a 37.3(4) ? ? ? ?
C16a E4 Ct2 88.1(4) ? ? ? ?
H15a E4 H16a 106.803(9) ? ? ? ?
H15a E4 Ct2 127.7 ? ? ? ?
H16a E4 Ct2 125.5 ? ? ? ?
C21 E5 C22 180.0 ? ? ? ?
C21 E5 H21 37.3(4) ? ? ? ?
C21 E5 H22 144.2(4) ? ? ? ?
C21 E5 Ct3 88.4(4) ? ? ? ?
C22 E5 H21 142.7(4) ? ? ? ?
C22 E5 H22 35.8(4) ? ? ? ?
C22 E5 Ct3 91.6(4) ? ? ? ?
H21 E5 H22 106.887(9) ? ? ? ?
H21 E5 Ct3 125.672(8) ? ? ? ?
H22 E5 Ct3 127.441(7) ? ? ? ?
C24 E6 C25 180.0 ? ? ? ?
C24 E6 H24 36.1(4) ? ? ? ?
C24 E6 H25 143.1(4) ? ? ? ?
C24 E6 Ct3 91.4(4) ? ? ? ?
C25 E6 H24 143.9(4) ? ? ? ?
C25 E6 H25 36.9(4) ? ? ? ?
C25 E6 Ct3 88.6(4) ? ? ? ?
H24 E6 H25 106.927(10) ? ? ? ?
H24 E6 Ct3 127.512(8) ? ? ? ?
H25 E6 Ct3 125.553(7) ? ? ? ?
C101 E7 C102 45.0(7) ? ? ? ?
C101 E7 C103 135.0(9) ? ? ? ?
C101 E7 H102 82.0(3) ? ? ? ?
C101 E7 H103 174.8(3) ? ? ? ?
C101 E7 Ct4 49.7(3) ? ? ? ?
C101 E7 E8 110.2(3) ? ? ? ?
C102 E7 C103 180.0 ? ? ? ?
C102 E7 H102 37.0(6) ? ? ? ?
C102 E7 H103 140.2(6) ? ? ? ?
C102 E7 Ct4 94.6(6) ? ? ? ?
C102 E7 E8 155.1(6) ? ? ? ?
C103 E7 H102 143.0(8) ? ? ? ?
C103 E7 H103 39.8(8) ? ? ? ?
C103 E7 Ct4 85.3(8) ? ? ? ?
C103 E7 E8 24.9(8) ? ? ? ?
H102 E7 H103 103.175(9) ? ? ? ?
H102 E7 Ct4 131.639(7) ? ? ? ?
H102 E7 E8 167.9 ? ? ? ?
H103 E7 Ct4 125.179(8) ? ? ? ?
H103 E7 E8 64.694(8) ? ? ? ?
Ct4 E7 E8 60.490(8) ? ? ? ?
C103 E8 C104 180.0(3) ? ? ? ?
C103 E8 C105 130.8(8) ? ? ? ?
C103 E8 H103 39.9(6) ? ? ? ?
C103 E8 H104 149.5(6) ? ? ? ?
C103 E8 Ct4 81.0(6) ? ? ? ?
C103 E8 E7 24.2(6) ? ? ? ?
C103 E8 E9 143.9(6) ? ? ? ?
C104 E8 C105 49.2(9) ? ? ? ?
C104 E8 H103 140.1(8) ? ? ? ?
C104 E8 H104 30.5(8) ? ? ? ?
C104 E8 Ct4 99.0(8) ? ? ? ?
C104 E8 E7 155.8(8) ? ? ? ?
C104 E8 E9 36.1(8) ? ? ? ?
C105 E8 H103 170.7(4) ? ? ? ?
C105 E8 H104 79.7(4) ? ? ? ?
C105 E8 Ct4 49.8(4) ? ? ? ?
C105 E8 E7 106.6(4) ? ? ? ?
C105 E8 E9 13.1(4) ? ? ? ?
H103 E8 H104 109.631(9) ? ? ? ?
H103 E8 Ct4 120.856(9) ? ? ? ?
H103 E8 E7 64.097(8) ? ? ? ?
H103 E8 E9 176.2 ? ? ? ?
H104 E8 Ct4 129.508(7) ? ? ? ?
H104 E8 E7 173.7 ? ? ? ?
H104 E8 E9 66.567(8) ? ? ? ?
Ct4 E8 E7 56.763(8) ? ? ? ?
Ct4 E8 E9 62.947(9) ? ? ? ?
E7 E8 E9 119.705(8) ? ? ? ?
C103 E9 C104 47.8(7) ? ? ? ?
C103 E9 C105 132.2(9) ? ? ? ?
C103 E9 H104 83.4(3) ? ? ? ?
C103 E9 H105 159.3(3) ? ? ? ?
C103 E9 Ct4 47.7(3) ? ? ? ?
C103 E9 E8 13.4(3) ? ? ? ?
C103 E9 F 103.1(3) ? ? ? ?
C104 E9 C105 179.97(8) ? ? ? ?
C104 E9 H104 35.6(7) ? ? ? ?
C104 E9 H105 152.3(7) ? ? ? ?
C104 E9 Ct4 95.5(7) ? ? ? ?
C104 E9 E8 34.4(7) ? ? ? ?
C104 E9 F 150.9(7) ? ? ? ?
C105 E9 H104 144.4(9) ? ? ? ?
C105 E9 H105 27.7(9) ? ? ? ?
C105 E9 Ct4 84.5(9) ? ? ? ?
C105 E9 E8 145.6(9) ? ? ? ?
C105 E9 F 29.1(9) ? ? ? ?
H104 E9 H105 116.906(9) ? ? ? ?
H104 E9 Ct4 131.081(7) ? ? ? ?
H104 E9 E8 70.027(9) ? ? ? ?
H104 E9 F 173.3 ? ? ? ?
H105 E9 Ct4 111.946(8) ? ? ? ?
H105 E9 E8 172.1 ? ? ? ?
H105 E9 F 56.676(9) ? ? ? ?
Ct4 E9 E8 61.059(8) ? ? ? ?
Ct4 E9 F 55.462(8) ? ? ? ?
E8 E9 F 116.517(9) ? ? ? ?
C101 F C105 139.5(9) ? ? ? ?
C101 F C106 40.5(7) ? ? ? ?
C101 F H105 171.49(24) ? ? ? ?
C101 F H106 70.44(24) ? ? ? ?
C101 F Ct4 51.00(24) ? ? ? ?
C101 F E9 111.38(24) ? ? ? ?
C105 F C106 179.95(14) ? ? ? ?
C105 F H105 46.7(9) ? ? ? ?
C105 F H106 150.1(9) ? ? ? ?
C105 F Ct4 88.5(9) ? ? ? ?
C105 F E9 28.2(9) ? ? ? ?
C106 F H105 133.3(6) ? ? ? ?
C106 F H106 30.0(6) ? ? ? ?
C106 F Ct4 91.5(6) ? ? ? ?
C106 F E9 151.8(6) ? ? ? ?
H105 F H106 103.515(10) ? ? ? ?
H105 F Ct4 134.952(7) ? ? ? ?
H105 F E9 74.881(10) ? ? ? ?
H106 F Ct4 121.391(9) ? ? ? ?
H106 F E9 177.3 ? ? ? ?
Ct4 F E9 60.378(9) ? ? ? ?

loop_
_geom_bond_atom_site_label_1
_geom_bond_atom_site_label_2
_geom_bond_distance
_geom_bond_site_symmetry_1
_geom_bond_site_symmetry_2
_geom_bond_publ_flag
Ni N21 2.118(3) ? ? ?
Ni N21a 2.118(3) ? ? ?
Ni O1 2.101(3) ? ? ?
Ni O1a 2.101(3) ? ? ?
Cl101 C101 1.745(9) ? ? ?
N1 O1 1.287(5) ? ? ?
N1 O2 1.210(6) ? ? ?
N1 O3 1.210(5) ? ? ?
N11 C11 1.337(5) ? ? ?
N11 C11a 1.337(5) ? ? ?
N11 Ct 1.420(5) ? ? ?
N12 C16 1.340(5) ? ? ?
N12 C16a 1.340(5) ? ? ?
N12 Ct2 1.397(4) ? ? ?
N21 C21 1.333(6) ? ? ?
N21 C25 1.342(5) ? ? ?
N21 Ct3 1.397(3) ? ? ?
C11 C12 1.389(6) ? ? ?
C11 H11 1.015(5) ? ? ?
C11 Ct 1.337(4) ? ? ?
C11 E1 0.695(4) ? ? ?
C11 E2a 0.695(4) ? ? ?
C12 C13 1.389(5) ? ? ?
C12 H12 1.014(4) ? ? ?
C12 Ct 1.364(4) ? ? ?
C12 E1 0.694(4) ? ? ?
C12 E2a 0.694(4) ? ? ?
C13 C12a 1.389(5) ? ? ?
C13 C14b 1.489(8) ? ? ?
C13 Ct 1.407(6) ? ? ?
C14 C13c 1.489(8) ? ? ?
C14 C15 1.388(6) ? ? ?
C14 C15a 1.388(6) ? ? ?
C14 Ct2 1.406(6) ? ? ?
C14 E3 1.827(5) ? ? ?
C14 E3a 1.827(5) ? ? ?
C14 E4 1.827(5) ? ? ?
C14 E4a 1.827(5) ? ? ?
C15 C16 1.382(6) ? ? ?
C15 H15 1.009(5) ? ? ?
C15 Ct2 1.373(5) ? ? ?
C15 E3 0.691(4) ? ? ?
C15 E4a 0.691(4) ? ? ?
C16 H16 1.012(4) ? ? ?
C16 Ct2 1.334(4) ? ? ?
C16 E3 0.691(4) ? ? ?
C16 E4a 0.691(4) ? ? ?
C21 C22 1.387(6) ? ? ?
C21 H21 1.009(4) ? ? ?
C21 Ct3 1.334(4) ? ? ?
C21 E5 0.693(4) ? ? ?
C22 C23 1.387(6) ? ? ?
C22 H22 1.006(4) ? ? ?
C22 Ct3 1.367(4) ? ? ?
C22 E5 0.693(4) ? ? ?
C23 C23d 1.506(7) ? ? ?
C23 C24 1.388(6) ? ? ?
C23 Ct3 1.415(4) ? ? ?
C24 C25 1.386(6) ? ? ?
C24 H24 1.007(4) ? ? ?
C24 Ct3 1.367(4) ? ? ?
C24 E6 0.693(4) ? ? ?
C25 H25 1.005(4) ? ? ?
C25 Ct3 1.338(4) ? ? ?
C25 E6 0.693(4) ? ? ?
C101 C102 1.385(10) ? ? ?
C101 C106 1.274(14) ? ? ?
C101 Ct4 1.352(8) ? ? ?
C101 E7 1.773(7) ? ? ?
C101 F 1.738(10) ? ? ?
C102 C103 1.330(11) ? ? ?
C102 H102 1.037(8) ? ? ?
C102 Ct4 1.377(8) ? ? ?
C102 E7 0.665(7) ? ? ?
C103 C104 1.363(13) ? ? ?
C103 H103 0.999(8) ? ? ?
C103 Ct4 1.283(8) ? ? ?
C103 E7 0.665(9) ? ? ?
C103 E8 0.682(10) ? ? ?
C103 E9 1.734(10) ? ? ?
C104 C105 1.420(18) ? ? ?
C104 H104 1.027(9) ? ? ?
C104 Ct4 1.470(9) ? ? ?
C104 E8 0.682(9) ? ? ?
C104 E9 0.710(10) ? ? ?
C105 C106 1.460(20) ? ? ?
C105 H105 1.054(11) ? ? ?

loop_
_geom_contact_atom_site_label_1
_geom_contact_atom_site_label_2
_geom_contact_distance
_geom_contact_site_symmetry_1
_geom_contact_site_symmetry_2
_geom_contact_publ_flag
? ? ? ? ? ?

loop_
_geom_torsion_atom_site_label_1
_geom_torsion_atom_site_label_2
_geom_torsion_atom_site_label_3
_geom_torsion_atom_site_label_4
_geom_torsion
_geom_torsion_site_symmetry_1
_geom_torsion_site_symmetry_2
_geom_torsion_site_symmetry_3
_geom_torsion_site_symmetry_4
_geom_torsion_publ_flag
? ? ? ? ? ? ? ? ? ?
